data_4104011
loop_
_publ_author_name
'Fu-Te Tsai'
'Ting-Shen Kuo'
'Wen-Feng Liaw'

_publ_section_title
;
 Dinitrosyl Iron Complexes (DNICs) Bearing O-Bound Nitrito Ligand:
 Reversible Transformation between the Six-Coordinate
 {Fe(NO)2}9[(1-MeIm)2(\h2-ONO)Fe(NO)2] (g= 2.013) and Four-Coordinate
 {Fe(NO)2}9[(1-MeIm)(ONO)Fe(NO)2] (g= 2.03)
;
_journal_name_full 'Journal of the American Chemical Society'
_journal_page_first 3426
_journal_page_last 3427
_journal_paper_doi 10.1021/ja808743g
_journal_volume 131
_journal_year 2009
_chemical_formula_moiety 'C20 H36 Fe N7 O10'
_chemical_formula_sum 'C20 H36 Fe N7 O10'
_chemical_formula_weight 590.41
_chemical_name_systematic
;
 ?
;
_space_group_IT_number 14
_symmetry_cell_setting monoclinic
_symmetry_space_group_name_Hall '-P 2yn'
_symmetry_space_group_name_H-M 'P 1 21/n 1'
_atom_sites_solution_hydrogens geom
_atom_sites_solution_primary direct
_atom_sites_solution_secondary difmap
_audit_creation_method SHELXL-97
_cell_angle_alpha 90.00
_cell_angle_beta 97.9510(10)
_cell_angle_gamma 90.00
_cell_formula_units_Z 4
_cell_length_a 13.2996(3)
_cell_length_b 13.4256(3)
_cell_length_c 15.8455(3)
_cell_measurement_reflns_used 0
_cell_measurement_temperature 200(2)
_cell_measurement_theta_max 0
_cell_measurement_theta_min 0
_cell_volume 2802.10(10)
_computing_molecular_graphics 'Ortep-3 for Windows (Farrugia, 1997)'
_computing_publication_material 'WinGX publication routines (Farrugia, 1999)'
_computing_structure_refinement 'SHELXL-97 (Sheldrick, 1997)'
_computing_structure_solution 'SHELXS-86 (Sheldrick, 1986)'
_diffrn_ambient_temperature 200(2)
_diffrn_detector_area_resol_mean 9
_diffrn_measured_fraction_theta_full 0.981
_diffrn_measured_fraction_theta_max 0.981
_diffrn_measurement_device_type KappaCCD
_diffrn_measurement_method 'CCD rotation images, thick slices'
_diffrn_radiation_monochromator graphite
_diffrn_radiation_source 'fine-focus sealed tube'
_diffrn_radiation_type MoK\a
_diffrn_radiation_wavelength 0.71073
_diffrn_reflns_av_R_equivalents 0.0337
_diffrn_reflns_av_sigmaI/netI 0.0290
_diffrn_reflns_limit_h_max 15
_diffrn_reflns_limit_h_min -13
_diffrn_reflns_limit_k_max 15
_diffrn_reflns_limit_k_min -13
_diffrn_reflns_limit_l_max 15
_diffrn_reflns_limit_l_min -18
_diffrn_reflns_number 20278
_diffrn_reflns_theta_full 25.04
_diffrn_reflns_theta_max 25.04
_diffrn_reflns_theta_min 2.00
_exptl_absorpt_coefficient_mu 0.600
_exptl_absorpt_correction_T_max 0.9260
_exptl_absorpt_correction_T_min 0.8405
_exptl_absorpt_correction_type multi-scan
_exptl_crystal_colour brown
_exptl_crystal_density_diffrn 1.400
_exptl_crystal_density_method 'not measured'
_exptl_crystal_description prism
_exptl_crystal_F_000 1244
_exptl_crystal_size_max 0.30
_exptl_crystal_size_mid 0.27
_exptl_crystal_size_min 0.13
_refine_diff_density_max 1.027
_refine_diff_density_min -0.847
_refine_diff_density_rms 0.065
_refine_ls_extinction_method none
_refine_ls_goodness_of_fit_ref 1.040
_refine_ls_hydrogen_treatment fixed
_refine_ls_matrix_type full
_refine_ls_number_parameters 337
_refine_ls_number_reflns 4860
_refine_ls_number_restraints 0
_refine_ls_restrained_S_all 1.040
_refine_ls_R_factor_all 0.0624
_refine_ls_R_factor_gt 0.0493
_refine_ls_shift/su_max 0.001
_refine_ls_shift/su_mean 0.000
_refine_ls_structure_factor_coef Fsqd
_refine_ls_weighting_details 'calc w=1/[\s^2^(Fo^2^)+(0.0598P)^2^+4.5143P] where P=(Fo^2^+2Fc^2^)/3'
_refine_ls_weighting_scheme calc
_refine_ls_wR_factor_gt 0.1245
_refine_ls_wR_factor_ref 0.1343
_reflns_number_gt 3990
_reflns_number_total 4860
_reflns_threshold_expression >2sigma(I)
_cod_data_source_file ja808743g_si_003.cif
_cod_data_source_block a8606
_cod_original_sg_symbol_H-M 'P 21/n'
_cod_database_code 4104011

loop_
_symmetry_equiv_pos_as_xyz
'x, y, z'
'-x+1/2, y+1/2, -z+1/2'
'-x, -y, -z'
'x-1/2, -y-1/2, z-1/2'

loop_
_atom_site_label
_atom_site_type_symbol
_atom_site_fract_x
_atom_site_fract_y
_atom_site_fract_z
_atom_site_U_iso_or_equiv
_atom_site_adp_type
_atom_site_occupancy
_atom_site_symmetry_multiplicity
_atom_site_calc_flag
_atom_site_refinement_flags
C1 C 0.7563(2) 0.1717(2) 0.84069(19) 0.0271(6) Uani 1 1 d .
H1 H 0.7668 0.1694 0.9012 0.033 Uiso 1 1 calc R
C2 C 0.9348(2) 0.1269(2) 0.8204(2) 0.0350(7) Uani 1 1 d .
H2A H 0.9700 0.1159 0.7709 0.053 Uiso 1 1 calc R
H2B H 0.9384 0.0663 0.8552 0.053 Uiso 1 1 calc R
H2C H 0.9671 0.1820 0.8545 0.053 Uiso 1 1 calc R
C3 C 0.7844(2) 0.1624(2) 0.7089(2) 0.0321(7) Uani 1 1 d .
H3 H 0.8163 0.1530 0.6594 0.039 Uiso 1 1 calc R
C4 C 0.6865(2) 0.1892(2) 0.7112(2) 0.0320(7) Uani 1 1 d .
H4 H 0.6377 0.2020 0.6627 0.038 Uiso 1 1 calc R
C5 C 0.4177(2) 0.3736(3) 0.9623(2) 0.0380(8) Uani 1 1 d .
H5 H 0.4781 0.3975 0.9951 0.046 Uiso 1 1 calc R
C6 C 0.3218(3) 0.4003(3) 0.9738(2) 0.0399(8) Uani 1 1 d .
H6 H 0.3030 0.4456 1.0149 0.048 Uiso 1 1 calc R
C7 C 0.1464(3) 0.3529(3) 0.8990(3) 0.0598(12) Uani 1 1 d .
H7A H 0.1221 0.3977 0.9405 0.090 Uiso 1 1 calc R
H7B H 0.1187 0.2860 0.9050 0.090 Uiso 1 1 calc R
H7C H 0.1243 0.3777 0.8412 0.090 Uiso 1 1 calc R
C8 C 0.3162(2) 0.2943(2) 0.8693(2) 0.0332(7) Uani 1 1 d .
H8 H 0.2904 0.2517 0.8235 0.040 Uiso 1 1 calc R
C9 C -0.0459(4) 0.2153(4) 1.0626(3) 0.0628(13) Uani 1 1 d .
H9A H -0.0417 0.2100 1.1253 0.075 Uiso 1 1 calc R
H9B H -0.0939 0.1641 1.0364 0.075 Uiso 1 1 calc R
C10 C -0.0823(3) 0.3152(4) 1.0345(3) 0.0627(13) Uani 1 1 d .
H10A H -0.1472 0.3294 1.0560 0.075 Uiso 1 1 calc R
H10B H -0.0321 0.3660 1.0581 0.075 Uiso 1 1 calc R
C11 C -0.1218(3) 0.4158(3) 0.9115(3) 0.0567(11) Uani 1 1 d .
H11A H -0.0642 0.4618 0.9280 0.068 Uiso 1 1 calc R
H11B H -0.1813 0.4413 0.9361 0.068 Uiso 1 1 calc R
C12 C -0.1456(3) 0.4124(3) 0.8175(3) 0.0539(11) Uani 1 1 d .
H12A H -0.2003 0.3633 0.8008 0.065 Uiso 1 1 calc R
H12B H -0.1699 0.4785 0.7958 0.065 Uiso 1 1 calc R
C13 C -0.0738(3) 0.3891(3) 0.6920(3) 0.0646(13) Uani 1 1 d .
H13A H -0.0923 0.4578 0.6732 0.078 Uiso 1 1 calc R
H13B H -0.1308 0.3445 0.6701 0.078 Uiso 1 1 calc R
C14 C 0.0196(4) 0.3578(3) 0.6574(3) 0.0670(13) Uani 1 1 d .
H14A H 0.0108 0.3685 0.5950 0.080 Uiso 1 1 calc R
H14B H 0.0780 0.3984 0.6834 0.080 Uiso 1 1 calc R
C15 C 0.1257(3) 0.2191(4) 0.6446(3) 0.0618(12) Uani 1 1 d .
H15A H 0.1849 0.2615 0.6653 0.074 Uiso 1 1 calc R
H15B H 0.1152 0.2210 0.5815 0.074 Uiso 1 1 calc R
C16 C 0.1450(3) 0.1158(4) 0.6743(3) 0.0607(12) Uani 1 1 d .
H16A H 0.0823 0.0758 0.6609 0.073 Uiso 1 1 calc R
H16B H 0.1983 0.0856 0.6446 0.073 Uiso 1 1 calc R
C17 C 0.1911(3) 0.0196(3) 0.7980(3) 0.0556(11) Uani 1 1 d .
H17A H 0.2409 -0.0169 0.7686 0.067 Uiso 1 1 calc R
H17B H 0.1260 -0.0172 0.7891 0.067 Uiso 1 1 calc R
C18 C 0.2288(3) 0.0268(3) 0.8907(3) 0.0615(12) Uani 1 1 d .
H18A H 0.2521 -0.0396 0.9127 0.074 Uiso 1 1 calc R
H18B H 0.2873 0.0730 0.8998 0.074 Uiso 1 1 calc R
C19 C 0.1841(4) 0.0852(3) 1.0213(3) 0.0660(13) Uani 1 1 d .
H19A H 0.2290 0.1443 1.0244 0.079 Uiso 1 1 calc R
H19B H 0.2236 0.0287 1.0489 0.079 Uiso 1 1 calc R
C20 C 0.0959(4) 0.1058(3) 1.0659(2) 0.0662(14) Uani 1 1 d .
H20A H 0.0452 0.0518 1.0540 0.079 Uiso 1 1 calc R
H20B H 0.1180 0.1078 1.1282 0.079 Uiso 1 1 calc R
N1 N 0.45742(19) 0.1685(2) 0.76820(17) 0.0340(6) Uani 1 1 d .
N2 N 0.5597(2) 0.1476(2) 0.92687(17) 0.0365(6) Uani 1 1 d .
N3 N 0.6095(2) 0.4236(2) 0.8467(2) 0.0493(8) Uani 1 1 d .
N4 N 0.66873(18) 0.19510(18) 0.79452(16) 0.0271(5) Uani 1 1 d .
N5 N 0.82835(18) 0.15153(18) 0.79165(16) 0.0268(6) Uani 1 1 d .
N6 N 0.41394(18) 0.30705(19) 0.89624(16) 0.0302(6) Uani 1 1 d .
N7 N 0.25818(19) 0.3486(2) 0.91424(18) 0.0358(6) Uani 1 1 d .
O1 O 0.4215(3) 0.0930(2) 0.74210(19) 0.0727(7) Uani 1 1 d .
O2 O 0.5594(3) 0.0670(2) 0.95225(19) 0.0727(7) Uani 1 1 d .
O3 O 0.62859(17) 0.3645(2) 0.90856(17) 0.0455(6) Uani 1 1 d .
O4 O 0.55389(19) 0.38457(19) 0.78436(17) 0.0473(6) Uani 1 1 d .
O5 O 0.0504(2) 0.1995(2) 1.03814(15) 0.0508(7) Uani 1 1 d .
O6 O -0.09656(18) 0.32035(19) 0.94404(16) 0.0459(6) Uani 1 1 d .
O7 O -0.05717(18) 0.38512(19) 0.78092(17) 0.0494(7) Uani 1 1 d .
O8 O 0.0389(2) 0.2553(2) 0.67578(17) 0.0564(7) Uani 1 1 d .
O9 O 0.17725(18) 0.11571(19) 0.76452(17) 0.0486(6) Uani 1 1 d .
O10 O 0.1496(2) 0.0621(2) 0.93617(17) 0.0543(7) Uani 1 1 d .
Fe1 Fe 0.53521(3) 0.23282(3) 0.84570(3) 0.02707(15) Uani 1 1 d .

loop_
_atom_site_aniso_label
_atom_site_aniso_U_11
_atom_site_aniso_U_22
_atom_site_aniso_U_33
_atom_site_aniso_U_23
_atom_site_aniso_U_13
_atom_site_aniso_U_12
C1 0.0266(15) 0.0282(16) 0.0270(15) 0.0013(13) 0.0051(12) 0.0004(12)
C2 0.0260(15) 0.0359(18) 0.0436(19) 0.0034(15) 0.0064(14) 0.0048(14)
C3 0.0377(17) 0.0330(17) 0.0268(16) 0.0000(13) 0.0088(14) 0.0014(14)
C4 0.0320(16) 0.0325(17) 0.0305(16) 0.0005(14) 0.0010(13) 0.0023(14)
C5 0.0319(17) 0.045(2) 0.0359(18) -0.0092(15) 0.0000(14) 0.0043(15)
C6 0.0404(19) 0.048(2) 0.0323(17) -0.0046(16) 0.0089(15) 0.0101(16)
C7 0.0235(17) 0.071(3) 0.087(3) 0.005(2) 0.0151(19) 0.0046(18)
C8 0.0252(15) 0.0335(17) 0.0414(18) -0.0029(15) 0.0059(14) -0.0021(13)
C9 0.076(3) 0.081(3) 0.035(2) -0.016(2) 0.018(2) -0.033(3)
C10 0.047(2) 0.094(4) 0.052(2) -0.040(3) 0.0247(19) -0.016(2)
C11 0.0318(19) 0.042(2) 0.096(3) -0.026(2) 0.006(2) 0.0006(16)
C12 0.0277(18) 0.0280(18) 0.104(4) 0.006(2) 0.001(2) 0.0045(14)
C13 0.058(3) 0.060(3) 0.071(3) 0.038(2) -0.007(2) -0.009(2)
C14 0.086(3) 0.063(3) 0.053(3) 0.028(2) 0.014(2) -0.015(3)
C15 0.066(3) 0.082(3) 0.041(2) -0.007(2) 0.018(2) -0.021(2)
C16 0.051(2) 0.086(3) 0.048(2) -0.034(2) 0.0160(19) -0.010(2)
C17 0.040(2) 0.045(2) 0.083(3) -0.020(2) 0.013(2) 0.0021(17)
C18 0.037(2) 0.044(2) 0.102(4) 0.005(2) 0.003(2) 0.0136(18)
C19 0.078(3) 0.050(2) 0.060(3) 0.009(2) -0.025(2) 0.001(2)
C20 0.116(4) 0.042(2) 0.032(2) 0.0089(17) -0.019(2) -0.019(2)
N1 0.0293(13) 0.0362(15) 0.0372(15) -0.0105(12) 0.0070(12) -0.0011(12)
N2 0.0484(17) 0.0294(15) 0.0350(15) 0.0023(12) 0.0173(13) 0.0056(13)
N3 0.0405(17) 0.0327(16) 0.080(2) -0.0059(17) 0.0274(17) -0.0040(14)
N4 0.0254(12) 0.0260(13) 0.0299(13) -0.0012(11) 0.0035(10) 0.0007(10)
N5 0.0231(12) 0.0255(13) 0.0327(14) -0.0002(11) 0.0071(11) 0.0014(10)
N6 0.0253(13) 0.0316(14) 0.0343(14) -0.0042(12) 0.0059(11) 0.0005(11)
N7 0.0232(13) 0.0386(16) 0.0473(17) 0.0069(13) 0.0110(12) 0.0028(12)
O1 0.1148(19) 0.0490(13) 0.0559(13) -0.0068(10) 0.0174(13) -0.0077(13)
O2 0.1148(19) 0.0490(13) 0.0559(13) -0.0068(10) 0.0174(13) -0.0077(13)
O3 0.0322(12) 0.0524(16) 0.0531(16) -0.0118(13) 0.0102(11) -0.0011(11)
O4 0.0451(14) 0.0455(15) 0.0536(16) 0.0082(13) 0.0153(13) 0.0085(12)
O5 0.0617(17) 0.0550(16) 0.0352(13) 0.0014(12) 0.0046(12) -0.0187(13)
O6 0.0396(13) 0.0446(15) 0.0546(16) -0.0193(12) 0.0102(12) -0.0021(11)
O7 0.0332(13) 0.0500(15) 0.0635(17) 0.0188(13) 0.0019(12) -0.0014(11)
O8 0.0558(16) 0.0691(19) 0.0462(15) 0.0119(14) 0.0141(13) -0.0142(14)
O9 0.0424(14) 0.0409(14) 0.0628(17) -0.0188(13) 0.0084(12) -0.0013(11)
O10 0.0476(15) 0.0547(16) 0.0544(16) -0.0023(13) -0.0143(13) 0.0037(13)
Fe1 0.0232(2) 0.0280(3) 0.0307(3) -0.00225(19) 0.00619(18) 0.00128(18)

loop_
_atom_type_symbol
_atom_type_description
_atom_type_scat_dispersion_real
_atom_type_scat_dispersion_imag
_atom_type_scat_source
C C 0.0033 0.0016 'International Tables Vol C Tables 4.2.6.8 and 6.1.1.4'
H H 0.0000 0.0000 'International Tables Vol C Tables 4.2.6.8 and 6.1.1.4'
N N 0.0061 0.0033 'International Tables Vol C Tables 4.2.6.8 and 6.1.1.4'
O O 0.0106 0.0060 'International Tables Vol C Tables 4.2.6.8 and 6.1.1.4'
Fe Fe 0.3463 0.8444 'International Tables Vol C Tables 4.2.6.8 and 6.1.1.4'

loop_
_geom_angle_atom_site_label_1
_geom_angle_atom_site_label_2
_geom_angle_atom_site_label_3
_geom_angle
N4 C1 N5 111.8(3)
N4 C1 H1 124.1
N5 C1 H1 124.1
N5 C2 H2A 109.5
N5 C2 H2B 109.5
H2A C2 H2B 109.5
N5 C2 H2C 109.5
H2A C2 H2C 109.5
H2B C2 H2C 109.5
C4 C3 N5 106.8(3)
C4 C3 H3 126.6
N5 C3 H3 126.6
C3 C4 N4 109.5(3)
C3 C4 H4 125.3
N4 C4 H4 125.3
C6 C5 N6 109.8(3)
C6 C5 H5 125.1
N6 C5 H5 125.1
C5 C6 N7 106.0(3)
C5 C6 H6 127.0
N7 C6 H6 127.0
N7 C7 H7A 109.5
N7 C7 H7B 109.5
H7A C7 H7B 109.5
N7 C7 H7C 109.5
H7A C7 H7C 109.5
H7B C7 H7C 109.5
N6 C8 N7 111.8(3)
N6 C8 H8 124.1
N7 C8 H8 124.1
O5 C9 C10 109.1(3)
O5 C9 H9A 109.9
C10 C9 H9A 109.9
O5 C9 H9B 109.9
C10 C9 H9B 109.9
H9A C9 H9B 108.3
O6 C10 C9 109.9(3)
O6 C10 H10A 109.7
C9 C10 H10A 109.7
O6 C10 H10B 109.7
C9 C10 H10B 109.7
H10A C10 H10B 108.2
O6 C11 C12 110.4(3)
O6 C11 H11A 109.6
C12 C11 H11A 109.6
O6 C11 H11B 109.6
C12 C11 H11B 109.6
H11A C11 H11B 108.1
O7 C12 C11 110.1(3)
O7 C12 H12A 109.6
C11 C12 H12A 109.6
O7 C12 H12B 109.6
C11 C12 H12B 109.6
H12A C12 H12B 108.2
O7 C13 C14 109.7(3)
O7 C13 H13A 109.7
C14 C13 H13A 109.7
O7 C13 H13B 109.7
C14 C13 H13B 109.7
H13A C13 H13B 108.2
O8 C14 C13 109.5(3)
O8 C14 H14A 109.8
C13 C14 H14A 109.8
O8 C14 H14B 109.8
C13 C14 H14B 109.8
H14A C14 H14B 108.2
O8 C15 C16 109.2(3)
O8 C15 H15A 109.8
C16 C15 H15A 109.8
O8 C15 H15B 109.8
C16 C15 H15B 109.8
H15A C15 H15B 108.3
O9 C16 C15 109.5(3)
O9 C16 H16A 109.8
C15 C16 H16A 109.8
O9 C16 H16B 109.8
C15 C16 H16B 109.8
H16A C16 H16B 108.2
O9 C17 C18 108.9(3)
O9 C17 H17A 109.9
C18 C17 H17A 109.9
O9 C17 H17B 109.9
C18 C17 H17B 109.9
H17A C17 H17B 108.3
O10 C18 C17 110.3(3)
O10 C18 H18A 109.6
C17 C18 H18A 109.6
O10 C18 H18B 109.6
C17 C18 H18B 109.6
H18A C18 H18B 108.1
O10 C19 C20 109.1(3)
O10 C19 H19A 109.9
C20 C19 H19A 109.9
O10 C19 H19B 109.9
C20 C19 H19B 109.9
H19A C19 H19B 108.3
O5 C20 C19 110.2(3)
O5 C20 H20A 109.6
C19 C20 H20A 109.6
O5 C20 H20B 109.6
C19 C20 H20B 109.6
H20A C20 H20B 108.1
O1 N1 Fe1 149.3(3)
O2 N2 Fe1 151.0(3)
O3 N3 O4 112.4(3)
C1 N4 C4 105.2(2)
C1 N4 Fe1 124.5(2)
C4 N4 Fe1 130.3(2)
C1 N5 C3 106.8(2)
C1 N5 C2 127.0(3)
C3 N5 C2 126.2(3)
C8 N6 C5 105.1(3)
C8 N6 Fe1 125.2(2)
C5 N6 Fe1 129.7(2)
C8 N7 C6 107.3(3)
C8 N7 C7 125.3(3)
C6 N7 C7 127.4(3)
N3 O3 Fe1 96.2(2)
N3 O4 Fe1 97.1(2)
C9 O5 C20 114.1(3)
C11 O6 C10 114.0(3)
C13 O7 C12 112.0(3)
C15 O8 C14 113.4(3)
C17 O9 C16 112.6(3)
C19 O10 C18 113.1(3)
N2 Fe1 N1 103.48(14)
N2 Fe1 N4 92.59(11)
N1 Fe1 N4 93.44(11)
N2 Fe1 N6 96.00(12)
N1 Fe1 N6 95.19(11)
N4 Fe1 N6 166.07(10)
N2 Fe1 O4 153.00(12)
N1 Fe1 O4 103.49(12)
N4 Fe1 O4 84.48(9)
N6 Fe1 O4 82.88(9)
N2 Fe1 O3 98.73(12)
N1 Fe1 O3 157.79(12)
N4 Fe1 O3 85.33(9)
N6 Fe1 O3 82.55(9)
O4 Fe1 O3 54.31(10)

loop_
_geom_bond_atom_site_label_1
_geom_bond_atom_site_label_2
_geom_bond_distance
C1 N4 1.325(4)
C1 N5 1.342(4)
C1 H1 0.9500
C2 N5 1.464(4)
C2 H2A 0.9800
C2 H2B 0.9800
C2 H2C 0.9800
C3 C4 1.356(4)
C3 N5 1.367(4)
C3 H3 0.9500
C4 N4 1.376(4)
C4 H4 0.9500
C5 C6 1.361(5)
C5 N6 1.372(4)
C5 H5 0.9500
C6 N7 1.367(4)
C6 H6 0.9500
C7 N7 1.473(4)
C7 H7A 0.9800
C7 H7B 0.9800
C7 H7C 0.9800
C8 N6 1.322(4)
C8 N7 1.337(4)
C8 H8 0.9500
C9 O5 1.404(5)
C9 C10 1.474(7)
C9 H9A 0.9900
C9 H9B 0.9900
C10 O6 1.421(5)
C10 H10A 0.9900
C10 H10B 0.9900
C11 O6 1.405(5)
C11 C12 1.479(6)
C11 H11A 0.9900
C11 H11B 0.9900
C12 O7 1.429(5)
C12 H12A 0.9900
C12 H12B 0.9900
C13 O7 1.396(5)
C13 C14 1.487(7)
C13 H13A 0.9900
C13 H13B 0.9900
C14 O8 1.422(5)
C14 H14A 0.9900
C14 H14B 0.9900
C15 O8 1.403(5)
C15 C16 1.475(7)
C15 H15A 0.9900
C15 H15B 0.9900
C16 O9 1.435(5)
C16 H16A 0.9900
C16 H16B 0.9900
C17 O9 1.397(5)
C17 C18 1.488(6)
C17 H17A 0.9900
C17 H17B 0.9900
C18 O10 1.437(5)
C18 H18A 0.9900
C18 H18B 0.9900
C19 O10 1.398(5)
C19 C20 1.477(7)
C19 H19A 0.9900
C19 H19B 0.9900
C20 O5 1.439(5)
C20 H20A 0.9900
C20 H20B 0.9900
N1 O1 1.172(4)
N1 Fe1 1.724(3)
N2 O2 1.155(4)
N2 Fe1 1.718(3)
N3 O3 1.259(4)
N3 O4 1.263(4)
N4 Fe1 2.113(2)
N6 Fe1 2.143(2)
O3 Fe1 2.306(2)
O4 Fe1 2.286(3)
